data_7158324
loop_
_publ_author_name
'Shen, Jinhui'
'Yu, Aimin'
'Meng, Xiangtai'

_publ_section_title
;
 Stereoselective [4 + 3] annulation of azadienes and ethyl
 4-bromo-3-oxobutanoate: construction of benzindeno-fused azepine
 derivatives.
;
_journal_issue 41
_journal_name_full 'Organic &amp; biomolecular chemistry'
_journal_page_first 9026
_journal_page_last 9030
_journal_paper_doi 10.1039/d1ob01749g
_journal_volume 19
_journal_year 2021
_chemical_formula_moiety 'C29 H29 N O5 S'
_chemical_formula_sum 'C29 H29 N O5 S'
_chemical_formula_weight 503.59
_space_group_crystal_system monoclinic
_space_group_IT_number 14
_space_group_name_Hall '-P 2yn'
_space_group_name_H-M_alt 'P 1 21/n 1'
_atom_sites_solution_hydrogens mixed
_atom_sites_solution_primary dual
_audit_creation_date 2021-08-23
_audit_creation_method
;
Olex2 1.3
(compiled 2020.11.12 svn.r5f609507 for OlexSys, GUI svn.r6272)
;
_audit_update_record
;
2021-09-07 deposited with the CCDC.	2021-09-29 downloaded from the CCDC.
;
_cell_angle_alpha 90
_cell_angle_beta 102.3890(10)
_cell_angle_gamma 90
_cell_formula_units_Z 4
_cell_length_a 11.04250(10)
_cell_length_b 16.36150(10)
_cell_length_c 14.86460(10)
_cell_measurement_reflns_used 16036
_cell_measurement_temperature 293(2)
_cell_measurement_theta_max 67.9560
_cell_measurement_theta_min 3.0480
_cell_volume 2623.08(4)
_computing_cell_refinement 'CrysAlisPro 1.171.41.89a (Rigaku OD, 2020)'
_computing_data_collection 'CrysAlisPro 1.171.41.89a (Rigaku OD, 2020)'
_computing_data_reduction 'CrysAlisPro 1.171.41.89a (Rigaku OD, 2020)'
_computing_molecular_graphics 'Olex2 1.3 (Dolomanov et al., 2009)'
_computing_publication_material 'Olex2 1.3 (Dolomanov et al., 2009)'
_computing_structure_refinement 'SHELXL 2018/3 (Sheldrick, 2015)'
_computing_structure_solution 'SHELXT 2014/5 (Sheldrick, 2014)'
_diffrn_ambient_temperature 293(2)
_diffrn_detector 'Hybrid Pixel Array Detector'
_diffrn_detector_area_resol_mean 10.0000
_diffrn_measured_fraction_theta_full 0.998
_diffrn_measured_fraction_theta_max 0.995
_diffrn_measurement_details
;
List of Runs (angles in degrees, time in seconds):

  # Type    Start    End  Width  t~exp~   \w     \q     \k     \f   Frames
#--------------------------------------------------------------------------
  1  \w    -39.00   3.00   0.50    1.00    --   42.30 -82.00-150.00   84
  2  \w     38.00  70.00   0.50    1.00    --   42.30 -82.00 -60.00   64
  3  \w    -47.00   3.00   0.50    1.00    --   42.30 -77.00-180.00  100
  4  \w     27.00  70.00   0.50    1.00    --   42.30 -82.00-150.00   86
  5  \w     -2.00  71.00   0.50    1.00    --   42.30 -54.00-150.00  146
  6  \w     82.00 131.00   0.50    1.00    --   42.30  11.00 -90.00   98
  7  \w     15.00  69.00   0.50    1.00    --   42.30 -82.00  60.00  108
  8  \w     11.00  59.00   0.50    1.00    --   42.30 -77.00-180.00   96
  9  \w     33.00  64.00   0.50    1.00    --   42.30 -65.00 -90.00   62
 10  \w    -47.00  23.00   0.50    1.00    --   42.30 -82.00   0.00  140
 11  \w     29.00  70.00   0.50    1.00    --   42.30 -82.00 120.00   82
 12  \w    -39.00  14.00   0.50    1.00    --   42.30 -77.00  60.00  106
 13  \w     26.00  58.00   0.50    1.00    --   42.30 -77.00  60.00   64
 14  \w    -28.00  16.00   0.50    1.00    --   42.30 -82.00 120.00   88
 15  \w     21.00  70.00   0.50    1.00    --   42.30  11.00 -90.00   98
 16  \w    -46.00  -7.00   0.50    1.00    --   42.30  11.00 -90.00   78
 17  \w    -45.00   7.00   0.50    1.00    --   42.30 -82.00  60.00  104
 18  \w     -1.00  25.00   0.50    1.00    --   42.30 -82.00 -60.00   52
 19  \w     77.00 103.00   0.50    1.00    --   42.30  82.00 -90.00   52
 20  \w     15.00  65.00   0.50    1.00    --   42.30  82.00 -90.00  100
 21  \w    -45.00 -19.00   0.50    1.00    --   42.30 -65.00 -90.00   52
 22  \w     37.00  68.00   0.50    1.00    --   42.30 -82.00   0.00   62
 23  \w     86.00 112.00   0.50    2.46    --   93.70 -50.00  60.00   52
 24  \w     11.00  86.00   0.50    2.46    --   93.70 -33.00 120.00  150
 25  \w     12.00 120.00   0.50    2.46    --   93.70 -82.00-150.00  216
 26  \w      5.00  42.00   0.50    2.46    --   93.70 -50.00  60.00   74
 27  \w     35.00 102.00   0.50    2.46    --   93.70 -82.00 -90.00  134
 28  \w     42.00 121.00   0.50    2.46    --   93.70 -82.00  90.00  158
 29  \w     13.00  96.00   0.50    2.46    --   93.70 -82.00  30.00  166
 30  \w     70.00  96.00   0.50    2.46    --   93.70 -82.00   0.00   52
 31  \w     12.00 121.00   0.50    2.46    --   93.70 -33.00 -60.00  218
 32  \w     66.00  92.00   0.50    2.46    --   93.70 -82.00-180.00   52
 33  \w    138.00 168.00   0.50    2.46    --   93.70  59.00  30.00   60
 34  \w    106.00 132.00   0.50    2.46    --   93.70  59.00  30.00   52
 35  \w     69.00  95.00   0.50    2.46    --   93.70 -82.00 -60.00   52
 36  \w      4.00  98.00   0.50    2.46    --   93.70 -82.00 150.00  188
 37  \w      4.00  70.00   0.50    2.46    --   93.70 -82.00-120.00  132
 38  \w     11.00  60.00   0.50    2.46    --   93.70 -77.00 120.00   98
 39  \w      4.00  98.00   0.50    2.46    --   93.70 -82.00 -30.00  188
 40  \w     80.00 106.00   0.50    2.46    --   93.70 -82.00 120.00   52
 41  \w     89.00 114.00   0.50    2.46    --   93.70 -59.00  90.00   50
 42  \w    108.00 153.00   0.50    2.46    --   93.70  50.00   0.00   90
 43  \w     37.00  93.00   0.50    2.46    --   93.70 -82.00  60.00  112
 44  \w      6.00  32.00   0.50    2.46    --   93.70 -59.00  90.00   52
 45  \w      4.00  49.00   0.50    2.46    --   93.70 -68.00 -90.00   90
 46  \w     35.00  68.00   0.50    2.46    --   93.70 -82.00   0.00   66
 47  \w      4.00 182.00   0.50    2.46    --   93.70   0.00-150.00  356
 48  \w      6.00  54.00   0.50    2.46    --   93.70 -77.00 -60.00   96
;
_diffrn_measurement_device 'four-circle diffractometer'
_diffrn_measurement_device_type 'XtaLAB Pro II AFC12 (RINC): Kappa single'
_diffrn_measurement_method '\w scans'
_diffrn_orient_matrix_type 'CrysAlisPro convention (1999,Acta A55,543-557)'
_diffrn_orient_matrix_UB_11 -0.0343416000
_diffrn_orient_matrix_UB_12 0.0912621000
_diffrn_orient_matrix_UB_13 -0.0107981000
_diffrn_orient_matrix_UB_21 -0.0734180000
_diffrn_orient_matrix_UB_22 -0.0076877000
_diffrn_orient_matrix_UB_23 0.0767486000
_diffrn_orient_matrix_UB_31 0.1176766000
_diffrn_orient_matrix_UB_32 0.0218556000
_diffrn_orient_matrix_UB_33 0.0724402000
_diffrn_radiation_monochromator mirror
_diffrn_radiation_probe x-ray
_diffrn_radiation_type 'Cu K\a'
_diffrn_radiation_wavelength 1.54184
_diffrn_reflns_av_R_equivalents 0.0225
_diffrn_reflns_av_unetI/netI 0.0148
_diffrn_reflns_Laue_measured_fraction_full 0.998
_diffrn_reflns_Laue_measured_fraction_max 0.995
_diffrn_reflns_limit_h_max 13
_diffrn_reflns_limit_h_min -10
_diffrn_reflns_limit_k_max 19
_diffrn_reflns_limit_k_min -19
_diffrn_reflns_limit_l_max 17
_diffrn_reflns_limit_l_min -16
_diffrn_reflns_number 26154
_diffrn_reflns_point_group_measured_fraction_full 0.998
_diffrn_reflns_point_group_measured_fraction_max 0.995
_diffrn_reflns_theta_full 67.684
_diffrn_reflns_theta_max 68.227
_diffrn_reflns_theta_min 4.071
_diffrn_source 'micro-focus sealed X-ray tube'
_diffrn_source_type 'Rigaku (Cu) X-ray Source'
_exptl_absorpt_coefficient_mu 1.417
_exptl_absorpt_correction_T_max 1.00000
_exptl_absorpt_correction_T_min 0.91025
_exptl_absorpt_correction_type multi-scan
_exptl_absorpt_process_details
;
CrysAlisPro 1.171.41.89a (Rigaku Oxford Diffraction, 2020)
Empirical absorption correction using spherical harmonics,
implemented in SCALE3 ABSPACK scaling algorithm.
;
_exptl_crystal_density_diffrn 1.275
_exptl_crystal_description block
_exptl_crystal_F_000 1064
_exptl_crystal_size_max 0.3
_exptl_crystal_size_mid 0.3
_exptl_crystal_size_min 0.2
_refine_diff_density_max 0.197
_refine_diff_density_min -0.324
_refine_diff_density_rms 0.028
_refine_ls_extinction_coef 0.00116(14)
_refine_ls_extinction_expression Fc^*^=kFc[1+0.001xFc^2^\l^3^/sin(2\q)]^-1/4^
_refine_ls_extinction_method 'SHELXL-2018/3 (Sheldrick 2018)'
_refine_ls_goodness_of_fit_ref 1.077
_refine_ls_hydrogen_treatment mixed
_refine_ls_matrix_type full
_refine_ls_number_parameters 337
_refine_ls_number_reflns 4776
_refine_ls_number_restraints 0
_refine_ls_restrained_S_all 1.077
_refine_ls_R_factor_all 0.0393
_refine_ls_R_factor_gt 0.0354
_refine_ls_shift/su_max 0.001
_refine_ls_shift/su_mean 0.000
_refine_ls_structure_factor_coef Fsqd
_refine_ls_weighting_details 'w=1/[\s^2^(Fo^2^)+(0.0553P)^2^+0.3641P] where P=(Fo^2^+2Fc^2^)/3'
_refine_ls_weighting_scheme calc
_refine_ls_wR_factor_gt 0.1036
_refine_ls_wR_factor_ref 0.1069
_reflns_Friedel_coverage 0.000
_reflns_number_gt 4210
_reflns_number_total 4776
_reflns_threshold_expression 'I > 2\s(I)'
_cod_data_source_file d1ob01749g2.cif
_cod_data_source_block exp_1164_auto
_cod_depositor_comments 'Adding full bibliography for 7158322--7158326.cif.'
_cod_database_code 7158324
_shelx_shelxl_version_number 2018/3
_shelx_space_group_comment
;
The symmetry employed for this shelxl refinement is uniquely defined
by the following loop, which should always be used as a source of
symmetry information in preference to the above space-group names.
They are only intended as comments.
;
_shelx_estimated_absorpt_t_max 0.765
_shelx_estimated_absorpt_t_min 0.676
_reflns_odcompleteness_completeness 99.65
_reflns_odcompleteness_iscentric 1
_reflns_odcompleteness_theta 66.97
_olex2_refinement_description
;
1. Fixed Uiso
 At 1.2 times of:
  All C(H) groups, All C(H,H) groups
 At 1.5 times of:
  All C(H,H,H) groups, All O(H) groups
2.a Ternary CH refined with riding coordinates:
 C6(H6), C8(H8), C7(H7)
2.b Secondary CH2 refined with riding coordinates:
 C9(H9A,H9B), C26(H26A,H26B)
2.c Aromatic/amide H refined with riding coordinates:
 C16(H16), C35(H35), C12(H12), C15(H15), C31(H31), C34(H34), C14(H14),
 C17(H17), C32(H32), C13(H13), C20(H20), C18(H18), C19(H19)
2.d Idealised Me refined as rotating group:
 C27(H27A,H27B,H27C), C36(H36A,H36B,H36C)
2.e Idealised tetrahedral OH refined as rotating group:
 O29(H29)
;
_olex2_submission_special_instructions 'No special instructions were received'
_oxdiff_exptl_absorpt_empirical_details
;
Empirical correction (ABSPACK) includes:
- Absorption correction using spherical harmonics
- Frame scaling
;
_oxdiff_exptl_absorpt_empirical_full_max 2.084
_oxdiff_exptl_absorpt_empirical_full_min 0.749

loop_
_space_group_symop_operation_xyz
'x, y, z'
'-x+1/2, y+1/2, -z+1/2'
'-x, -y, -z'
'x-1/2, -y-1/2, z-1/2'

loop_
_atom_site_label
_atom_site_type_symbol
_atom_site_fract_x
_atom_site_fract_y
_atom_site_fract_z
_atom_site_U_iso_or_equiv
_atom_site_adp_type
_atom_site_occupancy
_atom_site_site_symmetry_order
_atom_site_calc_flag
_atom_site_refinement_flags_posn
_atom_site_refinement_flags_adp
_atom_site_refinement_flags_occupancy
_atom_site_disorder_assembly
_atom_site_disorder_group
S21 S 0.92913(4) 0.61781(3) 0.70273(3) 0.06794(15) Uani 1 1 d . . . . .
O28 O 0.81004(10) 0.45278(7) 1.01276(7) 0.0639(3) Uani 1 1 d . . . . .
O29 O 1.04254(9) 0.40842(7) 0.92445(7) 0.0625(3) Uani 1 1 d . . . . .
H29 H 1.098436 0.438444 0.950845 0.094 Uiso 1 1 calc R U . . .
O25 O 0.79610(10) 0.31963(6) 0.97584(7) 0.0626(3) Uani 1 1 d . . . . .
O23 O 1.05360(11) 0.63314(8) 0.74956(9) 0.0821(4) Uani 1 1 d . . . . .
N10 N 0.90925(11) 0.51869(8) 0.70495(8) 0.0606(3) Uani 1 1 d . . . . .
O22 O 0.88754(14) 0.64363(8) 0.60986(8) 0.0881(4) Uani 1 1 d . . . . .
C24 C 0.81098(12) 0.39797(9) 0.95816(10) 0.0523(3) Uani 1 1 d . . . . .
C11 C 0.59102(12) 0.43671(9) 0.83038(9) 0.0514(3) Uani 1 1 d . . . . .
C6 C 0.71335(12) 0.46055(8) 0.80623(9) 0.0496(3) Uani 1 1 d . . . . .
H6 H 0.728108 0.517956 0.824033 0.060 Uiso 1 1 calc R U . . .
C5 C 0.70723(12) 0.45615(9) 0.70377(9) 0.0515(3) Uani 1 1 d . . . . .
C8 C 0.94946(12) 0.45612(9) 0.86610(9) 0.0519(3) Uani 1 1 d . . . . .
H8 H 0.944857 0.509794 0.894441 0.062 Uiso 1 1 calc R U . . .
C7 C 0.82672(12) 0.41127(8) 0.86066(9) 0.0491(3) Uani 1 1 d . . . . .
H7 H 0.830243 0.358144 0.830881 0.059 Uiso 1 1 calc R U . . .
C1 C 0.79251(13) 0.48524(9) 0.65996(9) 0.0549(3) Uani 1 1 d . . . . .
C2 C 0.75648(14) 0.46945(10) 0.56038(10) 0.0608(4) Uani 1 1 d . . . . .
C9 C 0.98933(13) 0.46737(10) 0.77481(10) 0.0594(4) Uani 1 1 d . . . . .
H9A H 1.071916 0.490843 0.787723 0.071 Uiso 1 1 calc R U . . .
H9B H 0.995139 0.413748 0.748222 0.071 Uiso 1 1 calc R U . . .
C4 C 0.60466(15) 0.41644(12) 0.63444(11) 0.0619(4) Uani 1 1 d . . . . .
C16 C 0.55042(13) 0.35639(10) 0.82751(11) 0.0609(4) Uani 1 1 d . . . . .
H16 H 0.600469 0.315132 0.812394 0.073 Uiso 1 1 calc R U . . .
C3 C 0.64408(15) 0.42795(10) 0.54516(11) 0.0653(4) Uani 1 1 d . . . . .
C30 C 0.82861(15) 0.66230(10) 0.76655(11) 0.0650(4) Uani 1 1 d . . . . .
C35 C 0.86780(16) 0.67478(10) 0.86061(12) 0.0687(4) Uani 1 1 d . . . . .
H35 H 0.948030 0.660732 0.890330 0.082 Uiso 1 1 calc R U . . .
C12 C 0.51566(16) 0.49653(11) 0.85460(12) 0.0693(4) Uani 1 1 d . . . . .
H12 H 0.541391 0.550774 0.857848 0.083 Uiso 1 1 calc R U . . .
C15 C 0.43703(15) 0.33647(12) 0.84667(12) 0.0725(4) Uani 1 1 d . . . . .
H15 H 0.410796 0.282333 0.843802 0.087 Uiso 1 1 calc R U . . .
C31 C 0.70956(17) 0.68339(11) 0.72222(14) 0.0768(5) Uani 1 1 d . . . . .
H31 H 0.683033 0.675344 0.659125 0.092 Uiso 1 1 calc R U . . .
C34 C 0.78748(19) 0.70807(11) 0.90984(14) 0.0773(5) Uani 1 1 d . . . . .
H34 H 0.814180 0.716108 0.972928 0.093 Uiso 1 1 calc R U . . .
C14 C 0.36313(17) 0.39707(14) 0.87000(15) 0.0856(6) Uani 1 1 d . . . . .
H14 H 0.286694 0.384056 0.882975 0.103 Uiso 1 1 calc R U . . .
C17 C 0.81455(18) 0.48680(13) 0.48845(11) 0.0769(5) Uani 1 1 d . . . . .
H17 H 0.889206 0.515196 0.498672 0.092 Uiso 1 1 calc R U . . .
C26 C 0.76057(18) 0.29989(13) 1.06225(12) 0.0801(5) Uani 1 1 d . . . . .
H26A H 0.671805 0.306580 1.055573 0.096 Uiso 1 1 calc R U . . .
H26B H 0.802255 0.336304 1.110578 0.096 Uiso 1 1 calc R U . . .
C32 C 0.63058(18) 0.71657(12) 0.77294(16) 0.0858(6) Uani 1 1 d . . . . .
H32 H 0.550289 0.730467 0.743217 0.103 Uiso 1 1 calc R U . . .
C33 C 0.66779(19) 0.72976(11) 0.86718(16) 0.0815(5) Uani 1 1 d . . . . .
C13 C 0.40231(19) 0.47651(14) 0.87406(15) 0.0901(6) Uani 1 1 d . . . . .
H13 H 0.352357 0.517410 0.890045 0.108 Uiso 1 1 calc R U . . .
C20 C 0.5888(2) 0.40237(14) 0.45710(13) 0.0890(6) Uani 1 1 d . . . . .
H20 H 0.513810 0.374317 0.446228 0.107 Uiso 1 1 calc R U . . .
C18 C 0.7579(2) 0.46053(15) 0.40124(13) 0.0931(6) Uani 1 1 d . . . . .
H18 H 0.795509 0.470946 0.352099 0.112 Uiso 1 1 calc R U . . .
C19 C 0.6468(3) 0.41923(16) 0.38585(13) 0.1014(7) Uani 1 1 d . . . . .
H19 H 0.610370 0.402420 0.326449 0.122 Uiso 1 1 calc R U . . .
C27 C 0.7960(3) 0.21468(14) 1.08643(15) 0.1080(8) Uani 1 1 d . . . . .
H27A H 0.751627 0.178878 1.039606 0.162 Uiso 1 1 calc R U . . .
H27B H 0.776033 0.201411 1.144460 0.162 Uiso 1 1 calc R U . . .
H27C H 0.883534 0.208175 1.091002 0.162 Uiso 1 1 calc R U . . .
C36 C 0.5811(3) 0.76682(16) 0.9217(2) 0.1185(9) Uani 1 1 d . . . . .
H36A H 0.543561 0.724131 0.950603 0.178 Uiso 1 1 calc R U . . .
H36B H 0.517753 0.797354 0.881098 0.178 Uiso 1 1 calc R U . . .
H36C H 0.626838 0.802574 0.967947 0.178 Uiso 1 1 calc R U . . .
H4A H 0.5979(16) 0.3578(12) 0.6475(12) 0.073(5) Uiso 1 1 d . . . . .
H4B H 0.5284(18) 0.4422(11) 0.6358(12) 0.075(5) Uiso 1 1 d . . . . .

loop_
_atom_site_aniso_label
_atom_site_aniso_U_11
_atom_site_aniso_U_22
_atom_site_aniso_U_33
_atom_site_aniso_U_23
_atom_site_aniso_U_13
_atom_site_aniso_U_12
S21 0.0708(3) 0.0738(3) 0.0581(2) 0.00716(17) 0.01133(19) -0.01549(18)
O28 0.0658(6) 0.0735(7) 0.0538(6) -0.0110(5) 0.0157(5) -0.0040(5)
O29 0.0508(6) 0.0706(6) 0.0619(6) 0.0065(5) 0.0028(5) 0.0056(4)
O25 0.0660(6) 0.0649(6) 0.0560(6) 0.0064(5) 0.0113(5) -0.0059(5)
O23 0.0678(7) 0.0983(9) 0.0800(8) -0.0024(7) 0.0158(6) -0.0260(6)
N10 0.0559(7) 0.0717(8) 0.0524(7) 0.0049(6) 0.0077(5) -0.0063(6)
O22 0.1158(10) 0.0865(8) 0.0598(7) 0.0164(6) 0.0141(7) -0.0145(7)
C24 0.0432(7) 0.0618(8) 0.0501(7) -0.0016(6) 0.0061(6) -0.0009(6)
C11 0.0466(7) 0.0609(8) 0.0459(7) -0.0023(6) 0.0085(6) 0.0062(6)
C6 0.0485(7) 0.0513(7) 0.0485(7) -0.0042(6) 0.0095(6) 0.0017(5)
C5 0.0495(7) 0.0550(7) 0.0482(7) -0.0036(6) 0.0070(6) 0.0041(6)
C8 0.0450(7) 0.0585(8) 0.0502(7) -0.0005(6) 0.0061(6) 0.0030(6)
C7 0.0479(7) 0.0523(7) 0.0468(7) -0.0036(5) 0.0093(6) 0.0018(5)
C1 0.0545(7) 0.0608(8) 0.0480(7) -0.0019(6) 0.0077(6) 0.0015(6)
C2 0.0643(9) 0.0689(9) 0.0486(8) -0.0018(7) 0.0107(7) 0.0088(7)
C9 0.0489(7) 0.0726(9) 0.0571(8) 0.0026(7) 0.0121(6) 0.0015(6)
C4 0.0563(9) 0.0725(10) 0.0538(8) -0.0065(7) 0.0052(7) -0.0036(7)
C16 0.0509(8) 0.0654(9) 0.0678(9) -0.0056(7) 0.0159(7) 0.0017(6)
C3 0.0670(9) 0.0740(10) 0.0510(8) -0.0067(7) 0.0040(7) 0.0021(7)
C30 0.0675(9) 0.0584(9) 0.0656(9) 0.0082(7) 0.0061(7) -0.0117(7)
C35 0.0726(10) 0.0625(9) 0.0669(10) 0.0031(7) 0.0056(8) -0.0067(8)
C12 0.0727(10) 0.0682(10) 0.0732(10) -0.0034(8) 0.0294(8) 0.0116(8)
C15 0.0593(9) 0.0817(11) 0.0784(11) 0.0016(9) 0.0191(8) -0.0077(8)
C31 0.0709(10) 0.0745(11) 0.0781(11) 0.0150(9) 0.0006(9) -0.0098(8)
C34 0.0895(13) 0.0660(10) 0.0772(11) 0.0043(8) 0.0194(10) -0.0069(9)
C14 0.0606(10) 0.1122(16) 0.0928(14) 0.0089(11) 0.0358(9) 0.0076(10)
C17 0.0799(11) 0.0975(13) 0.0559(9) 0.0004(9) 0.0201(8) 0.0061(9)
C26 0.0729(11) 0.1029(14) 0.0648(10) 0.0178(9) 0.0154(8) -0.0159(10)
C32 0.0654(11) 0.0775(12) 0.1117(16) 0.0252(11) 0.0124(11) -0.0033(9)
C33 0.0862(13) 0.0627(10) 0.1019(14) 0.0162(9) 0.0344(11) -0.0056(9)
C13 0.0791(12) 0.0972(15) 0.1074(15) -0.0009(12) 0.0502(11) 0.0236(11)
C20 0.0945(14) 0.1088(15) 0.0560(10) -0.0114(9) -0.0008(9) -0.0130(11)
C18 0.1094(16) 0.1196(17) 0.0533(10) -0.0029(10) 0.0242(10) 0.0073(13)
C19 0.1252(19) 0.1247(18) 0.0488(10) -0.0132(10) 0.0068(11) -0.0023(15)
C27 0.146(2) 0.0932(15) 0.0726(12) 0.0257(11) -0.0040(13) -0.0204(14)
C36 0.1169(19) 0.0991(17) 0.159(2) 0.0212(16) 0.0724(18) 0.0070(14)

loop_
_atom_type_symbol
_atom_type_description
_atom_type_scat_dispersion_real
_atom_type_scat_dispersion_imag
_atom_type_scat_source
C C 0.0181 0.0091 'International Tables Vol C Tables 4.2.6.8 and 6.1.1.4'
H H 0.0000 0.0000 'International Tables Vol C Tables 4.2.6.8 and 6.1.1.4'
N N 0.0311 0.0180 'International Tables Vol C Tables 4.2.6.8 and 6.1.1.4'
O O 0.0492 0.0322 'International Tables Vol C Tables 4.2.6.8 and 6.1.1.4'
S S 0.3331 0.5567 'International Tables Vol C Tables 4.2.6.8 and 6.1.1.4'

loop_
_geom_angle_atom_site_label_1
_geom_angle_atom_site_label_2
_geom_angle_atom_site_label_3
_geom_angle
_geom_angle_site_symmetry_1
_geom_angle_site_symmetry_3
_geom_angle_publ_flag
O23 S21 N10 106.51(8) . . ?
O23 S21 C30 108.50(8) . . ?
N10 S21 C30 107.16(7) . . ?
O22 S21 O23 119.94(8) . . ?
O22 S21 N10 107.26(7) . . ?
O22 S21 C30 106.85(9) . . ?
C8 O29 H29 109.5 . . ?
C24 O25 C26 117.20(13) . . ?
C1 N10 S21 118.79(10) . . ?
C1 N10 C9 117.17(12) . . ?
C9 N10 S21 121.04(10) . . ?
O28 C24 O25 124.32(13) . . ?
O28 C24 C7 123.72(13) . . ?
O25 C24 C7 111.95(12) . . ?
C16 C11 C6 122.24(12) . . ?
C12 C11 C6 119.66(14) . . ?
C12 C11 C16 118.08(14) . . ?
C11 C6 H6 106.7 . . ?
C11 C6 C7 113.53(11) . . ?
C5 C6 C11 112.06(11) . . ?
C5 C6 H6 106.7 . . ?
C5 C6 C7 110.80(11) . . ?
C7 C6 H6 106.7 . . ?
C1 C5 C6 126.00(12) . . ?
C1 C5 C4 108.91(12) . . ?
C4 C5 C6 125.08(13) . . ?
O29 C8 H8 109.0 . . ?
O29 C8 C7 106.53(11) . . ?
O29 C8 C9 107.40(11) . . ?
C7 C8 H8 109.0 . . ?
C9 C8 H8 109.0 . . ?
C9 C8 C7 115.66(11) . . ?
C24 C7 C6 109.08(11) . . ?
C24 C7 C8 107.54(11) . . ?
C24 C7 H7 109.2 . . ?
C6 C7 H7 109.2 . . ?
C8 C7 C6 112.52(11) . . ?
C8 C7 H7 109.2 . . ?
N10 C1 C2 124.11(13) . . ?
C5 C1 N10 124.45(13) . . ?
C5 C1 C2 111.08(13) . . ?
C3 C2 C1 106.80(13) . . ?
C17 C2 C1 131.99(16) . . ?
C17 C2 C3 121.20(15) . . ?
N10 C9 C8 116.85(12) . . ?
N10 C9 H9A 108.1 . . ?
N10 C9 H9B 108.1 . . ?
C8 C9 H9A 108.1 . . ?
C8 C9 H9B 108.1 . . ?
H9A C9 H9B 107.3 . . ?
C5 C4 H4A 111.3(10) . . ?
C5 C4 H4B 109.6(11) . . ?
C3 C4 C5 103.52(13) . . ?
C3 C4 H4A 110.3(10) . . ?
C3 C4 H4B 113.2(11) . . ?
H4A C4 H4B 108.9(15) . . ?
C11 C16 H16 119.4 . . ?
C15 C16 C11 121.25(15) . . ?
C15 C16 H16 119.4 . . ?
C2 C3 C4 109.69(13) . . ?
C20 C3 C2 119.91(17) . . ?
C20 C3 C4 130.37(17) . . ?
C35 C30 S21 120.43(13) . . ?
C31 C30 S21 119.37(14) . . ?
C31 C30 C35 120.20(18) . . ?
C30 C35 H35 120.1 . . ?
C34 C35 C30 119.77(17) . . ?
C34 C35 H35 120.1 . . ?
C11 C12 H12 119.7 . . ?
C11 C12 C13 120.62(17) . . ?
C13 C12 H12 119.7 . . ?
C16 C15 H15 120.2 . . ?
C14 C15 C16 119.67(18) . . ?
C14 C15 H15 120.2 . . ?
C30 C31 H31 120.5 . . ?
C32 C31 C30 119.05(18) . . ?
C32 C31 H31 120.5 . . ?
C35 C34 H34 119.4 . . ?
C35 C34 C33 121.23(18) . . ?
C33 C34 H34 119.4 . . ?
C15 C14 H14 120.1 . . ?
C13 C14 C15 119.83(17) . . ?
C13 C14 H14 120.1 . . ?
C2 C17 H17 121.0 . . ?
C18 C17 C2 117.91(19) . . ?
C18 C17 H17 121.0 . . ?
O25 C26 H26A 110.0 . . ?
O25 C26 H26B 110.0 . . ?
O25 C26 C27 108.50(18) . . ?
H26A C26 H26B 108.4 . . ?
C27 C26 H26A 110.0 . . ?
C27 C26 H26B 110.0 . . ?
C31 C32 H32 119.1 . . ?
C31 C32 C33 121.79(18) . . ?
C33 C32 H32 119.1 . . ?
C34 C33 C32 117.96(19) . . ?
C34 C33 C36 120.7(2) . . ?
C32 C33 C36 121.3(2) . . ?
C12 C13 H13 119.7 . . ?
C14 C13 C12 120.53(17) . . ?
C14 C13 H13 119.7 . . ?
C3 C20 H20 120.6 . . ?
C19 C20 C3 118.8(2) . . ?
C19 C20 H20 120.6 . . ?
C17 C18 H18 119.4 . . ?
C19 C18 C17 121.11(19) . . ?
C19 C18 H18 119.4 . . ?
C20 C19 H19 119.5 . . ?
C18 C19 C20 121.03(18) . . ?
C18 C19 H19 119.5 . . ?
C26 C27 H27A 109.5 . . ?
C26 C27 H27B 109.5 . . ?
C26 C27 H27C 109.5 . . ?
H27A C27 H27B 109.5 . . ?
H27A C27 H27C 109.5 . . ?
H27B C27 H27C 109.5 . . ?
C33 C36 H36A 109.5 . . ?
C33 C36 H36B 109.5 . . ?
C33 C36 H36C 109.5 . . ?
H36A C36 H36B 109.5 . . ?
H36A C36 H36C 109.5 . . ?
H36B C36 H36C 109.5 . . ?

loop_
_geom_bond_atom_site_label_1
_geom_bond_atom_site_label_2
_geom_bond_distance
_geom_bond_site_symmetry_2
_geom_bond_publ_flag
S21 O23 1.4233(13) . ?
S21 N10 1.6379(14) . ?
S21 O22 1.4223(12) . ?
S21 C30 1.7645(19) . ?
O28 C24 1.2110(17) . ?
O29 H29 0.8200 . ?
O29 C8 1.4267(16) . ?
O25 C24 1.3258(17) . ?
O25 C26 1.458(2) . ?
N10 C1 1.4278(18) . ?
N10 C9 1.4735(19) . ?
C24 C7 1.5120(19) . ?
C11 C6 1.5212(19) . ?
C11 C16 1.386(2) . ?
C11 C12 1.382(2) . ?
C6 H6 0.9800 . ?
C6 C5 1.5116(18) . ?
C6 C7 1.5611(18) . ?
C5 C1 1.342(2) . ?
C5 C4 1.505(2) . ?
C8 H8 0.9800 . ?
C8 C7 1.5281(19) . ?
C8 C9 1.525(2) . ?
C7 H7 0.9800 . ?
C1 C2 1.471(2) . ?
C2 C3 1.390(2) . ?
C2 C17 1.389(2) . ?
C9 H9A 0.9700 . ?
C9 H9B 0.9700 . ?
C4 C3 1.495(2) . ?
C4 H4A 0.985(19) . ?
C4 H4B 0.945(19) . ?
C16 H16 0.9300 . ?
C16 C15 1.381(2) . ?
C3 C20 1.385(2) . ?
C30 C35 1.387(2) . ?
C30 C31 1.382(2) . ?
C35 H35 0.9300 . ?
C35 C34 1.377(3) . ?
C12 H12 0.9300 . ?
C12 C13 1.383(3) . ?
C15 H15 0.9300 . ?
C15 C14 1.375(3) . ?
C31 H31 0.9300 . ?
C31 C32 1.381(3) . ?
C34 H34 0.9300 . ?
C34 C33 1.384(3) . ?
C14 H14 0.9300 . ?
C14 C13 1.367(3) . ?
C17 H17 0.9300 . ?
C17 C18 1.381(3) . ?
C26 H26A 0.9700 . ?
C26 H26B 0.9700 . ?
C26 C27 1.472(3) . ?
C32 H32 0.9300 . ?
C32 C33 1.390(3) . ?
C33 C36 1.507(3) . ?
C13 H13 0.9300 . ?
C20 H20 0.9300 . ?
C20 C19 1.378(3) . ?
C18 H18 0.9300 . ?
C18 C19 1.376(3) . ?
C19 H19 0.9300 . ?
C27 H27A 0.9600 . ?
C27 H27B 0.9600 . ?
C27 H27C 0.9600 . ?
C36 H36A 0.9600 . ?
C36 H36B 0.9600 . ?
C36 H36C 0.9600 . ?

loop_
_geom_torsion_atom_site_label_1
_geom_torsion_atom_site_label_2
_geom_torsion_atom_site_label_3
_geom_torsion_atom_site_label_4
_geom_torsion
_geom_torsion_site_symmetry_1
_geom_torsion_site_symmetry_2
_geom_torsion_site_symmetry_3
_geom_torsion_site_symmetry_4
_geom_torsion_publ_flag
S21 N10 C1 C5 -106.03(15) . . . . ?
S21 N10 C1 C2 81.45(17) . . . . ?
S21 N10 C9 C8 87.75(15) . . . . ?
S21 C30 C35 C34 -178.70(13) . . . . ?
S21 C30 C31 C32 178.64(13) . . . . ?
O28 C24 C7 C6 -64.56(17) . . . . ?
O28 C24 C7 C8 57.74(17) . . . . ?
O29 C8 C7 C24 54.46(14) . . . . ?
O29 C8 C7 C6 174.60(10) . . . . ?
O29 C8 C9 N10 -177.06(12) . . . . ?
O25 C24 C7 C6 114.26(12) . . . . ?
O25 C24 C7 C8 -123.44(12) . . . . ?
O23 S21 N10 C1 -178.07(11) . . . . ?
O23 S21 N10 C9 22.08(13) . . . . ?
O23 S21 C30 C35 -25.32(15) . . . . ?
O23 S21 C30 C31 155.76(13) . . . . ?
N10 S21 C30 C35 89.32(14) . . . . ?
N10 S21 C30 C31 -89.60(14) . . . . ?
N10 C1 C2 C3 172.77(14) . . . . ?
N10 C1 C2 C17 -5.6(3) . . . . ?
O22 S21 N10 C1 -48.48(13) . . . . ?
O22 S21 N10 C9 151.67(12) . . . . ?
O22 S21 C30 C35 -155.96(13) . . . . ?
O22 S21 C30 C31 25.11(15) . . . . ?
C24 O25 C26 C27 -157.91(15) . . . . ?
C11 C6 C5 C1 168.97(14) . . . . ?
C11 C6 C5 C4 -12.40(19) . . . . ?
C11 C6 C7 C24 -37.86(15) . . . . ?
C11 C6 C7 C8 -157.11(11) . . . . ?
C11 C16 C15 C14 -0.7(3) . . . . ?
C11 C12 C13 C14 0.3(3) . . . . ?
C6 C11 C16 C15 -177.75(15) . . . . ?
C6 C11 C12 C13 178.00(16) . . . . ?
C6 C5 C1 N10 6.1(2) . . . . ?
C6 C5 C1 C2 179.45(13) . . . . ?
C6 C5 C4 C3 -179.23(13) . . . . ?
C5 C6 C7 C24 -164.99(11) . . . . ?
C5 C6 C7 C8 75.76(14) . . . . ?
C5 C1 C2 C3 -0.62(18) . . . . ?
C5 C1 C2 C17 -179.03(17) . . . . ?
C5 C4 C3 C2 0.03(18) . . . . ?
C5 C4 C3 C20 178.04(19) . . . . ?
C7 C6 C5 C1 -63.10(18) . . . . ?
C7 C6 C5 C4 115.53(15) . . . . ?
C7 C8 C9 N10 64.16(17) . . . . ?
C1 N10 C9 C8 -72.42(17) . . . . ?
C1 C5 C4 C3 -0.41(17) . . . . ?
C1 C2 C3 C4 0.33(18) . . . . ?
C1 C2 C3 C20 -177.93(17) . . . . ?
C1 C2 C17 C18 177.38(18) . . . . ?
C2 C3 C20 C19 -0.3(3) . . . . ?
C2 C17 C18 C19 0.7(3) . . . . ?
C9 N10 C1 C5 54.6(2) . . . . ?
C9 N10 C1 C2 -117.92(15) . . . . ?
C9 C8 C7 C24 173.72(12) . . . . ?
C9 C8 C7 C6 -66.14(15) . . . . ?
C4 C5 C1 N10 -172.73(14) . . . . ?
C4 C5 C1 C2 0.64(17) . . . . ?
C4 C3 C20 C19 -178.2(2) . . . . ?
C16 C11 C6 C5 73.64(17) . . . . ?
C16 C11 C6 C7 -52.83(18) . . . . ?
C16 C11 C12 C13 -0.9(3) . . . . ?
C16 C15 C14 C13 0.0(3) . . . . ?
C3 C2 C17 C18 -0.8(3) . . . . ?
C3 C20 C19 C18 0.1(4) . . . . ?
C30 S21 N10 C1 65.96(12) . . . . ?
C30 S21 N10 C9 -93.89(12) . . . . ?
C30 C35 C34 C33 -0.2(3) . . . . ?
C30 C31 C32 C33 0.4(3) . . . . ?
C35 C30 C31 C32 -0.3(2) . . . . ?
C35 C34 C33 C32 0.3(3) . . . . ?
C35 C34 C33 C36 -179.46(18) . . . . ?
C12 C11 C6 C5 -105.20(15) . . . . ?
C12 C11 C6 C7 128.33(14) . . . . ?
C12 C11 C16 C15 1.1(2) . . . . ?
C15 C14 C13 C12 0.2(3) . . . . ?
C31 C30 C35 C34 0.2(2) . . . . ?
C31 C32 C33 C34 -0.4(3) . . . . ?
C31 C32 C33 C36 179.37(18) . . . . ?
C17 C2 C3 C4 178.95(16) . . . . ?
C17 C2 C3 C20 0.7(3) . . . . ?
C17 C18 C19 C20 -0.3(4) . . . . ?
C26 O25 C24 O28 8.2(2) . . . . ?
C26 O25 C24 C7 -170.58(12) . . . . ?
